data_7048312
loop_
_publ_author_name
'Li, Caixia'
'Tao, Ran'
'Jin, Zhanbin'
'Li, Fengyan'
'Fang, Wencheng'
'Xu, Lin'

_publ_section_title
;
 A layered titanium(iv)-peroxo-pyridine dicarboxylic cluster: crystal
 structure and photoelectrochemical sensing of dopamine.
;
_journal_issue 4
_journal_name_full 'Dalton transactions (Cambridge, England : 2003)'
_journal_page_first 1175
_journal_page_last 1178
_journal_paper_doi 10.1039/c8dt04495c
_journal_volume 48
_journal_year 2019
_chemical_formula_sum 'C21 H21 Cl K3 N3 O28 Ti3'
_chemical_formula_weight 1059.86
_space_group_crystal_system monoclinic
_space_group_IT_number 14
_space_group_name_Hall '-P 2ybc'
_space_group_name_H-M_alt 'P 1 21/c 1'
_symmetry_space_group_name_Hall '-P 2ybc'
_symmetry_space_group_name_H-M 'P 1 21/c 1'
_atom_sites_solution_hydrogens mixed
_audit_creation_method SHELXL-2014/7
_audit_update_record
;
2018-12-04 deposited with the CCDC.
2018-12-04 downloaded from the CCDC.
;
_cell_angle_alpha 90
_cell_angle_beta 98.084(3)
_cell_angle_gamma 90
_cell_formula_units_Z 4
_cell_length_a 14.4378(16)
_cell_length_b 21.135(2)
_cell_length_c 11.9539(10)
_cell_measurement_reflns_used 4210
_cell_measurement_temperature 296(2)
_cell_measurement_theta_max 24.994
_cell_measurement_theta_min 2.584
_cell_volume 3611.4(6)
_computing_cell_refinement 'SAINT v8.37A (Bruker, 2015)'
_computing_data_collection 'Bruker SMART'
_computing_data_reduction 'SAINT v8.37A (Bruker, 2015)'
_computing_molecular_graphics 'Olex2 (Dolomanov et al., 2009)'
_computing_publication_material 'Olex2 (Dolomanov et al., 2009)'
_computing_structure_refinement 'SHELXL-2014/7 (Sheldrick, 2014)'
_diffrn_ambient_temperature 296(2)
_diffrn_measured_fraction_theta_full 0.996
_diffrn_measured_fraction_theta_max 0.996
_diffrn_measurement_device_type 'CCD area detector'
_diffrn_measurement_method 'phi and omega scans'
_diffrn_radiation_type MoK\a
_diffrn_radiation_wavelength 0.71073
_diffrn_reflns_av_R_equivalents 0.1190
_diffrn_reflns_av_unetI/netI 0.0833
_diffrn_reflns_Laue_measured_fraction_full 0.996
_diffrn_reflns_Laue_measured_fraction_max 0.996
_diffrn_reflns_limit_h_max 17
_diffrn_reflns_limit_h_min -17
_diffrn_reflns_limit_k_max 25
_diffrn_reflns_limit_k_min -25
_diffrn_reflns_limit_l_max 14
_diffrn_reflns_limit_l_min -13
_diffrn_reflns_number 33570
_diffrn_reflns_point_group_measured_fraction_full 0.996
_diffrn_reflns_point_group_measured_fraction_max 0.996
_diffrn_reflns_theta_full 25.057
_diffrn_reflns_theta_max 25.057
_diffrn_reflns_theta_min 2.287
_diffrn_source 'fine-focus sealed tube'
_exptl_absorpt_coefficient_mu 1.178
_exptl_absorpt_correction_T_max 0.7817
_exptl_absorpt_correction_T_min 0.7339
_exptl_absorpt_correction_type none
_exptl_crystal_colour 'light yellow'
_exptl_crystal_density_diffrn 1.949
_exptl_crystal_density_method 'not measured'
_exptl_crystal_description rhombohedral
_exptl_crystal_F_000 2128
_exptl_crystal_size_max 0.280
_exptl_crystal_size_mid 0.250
_exptl_crystal_size_min 0.220
_refine_diff_density_max 1.715
_refine_diff_density_min -1.219
_refine_diff_density_rms 0.110
_refine_ls_extinction_method none
_refine_ls_goodness_of_fit_ref 0.990
_refine_ls_hydrogen_treatment constr
_refine_ls_matrix_type full
_refine_ls_number_parameters 552
_refine_ls_number_reflns 6382
_refine_ls_number_restraints 33
_refine_ls_restrained_S_all 0.989
_refine_ls_R_factor_all 0.1122
_refine_ls_R_factor_gt 0.0588
_refine_ls_shift/su_max 0.009
_refine_ls_shift/su_mean 0.000
_refine_ls_structure_factor_coef Fsqd
_refine_ls_weighting_details 'w=1/[\s^2^(Fo^2^)+(0.0487P)^2^+15.2896P] where P=(Fo^2^+2Fc^2^)/3'
_refine_ls_weighting_scheme calc
_refine_ls_wR_factor_gt 0.1156
_refine_ls_wR_factor_ref 0.1391
_reflns_Friedel_coverage 0.000
_reflns_number_gt 4133
_reflns_number_total 6382
_reflns_threshold_expression 'I > 2\s(I)'
_cod_data_source_file c8dt04495c2.cif
_cod_data_source_block 111
_cod_depositor_comments 'Adding full bibliography for 7048312.cif.'
_cod_database_code 7048312
_shelx_shelxl_version_number 2014/7
_shelx_space_group_comment
;
The symmetry employed for this shelxl refinement is uniquely defined
by the following loop, which should always be used as a source of
symmetry information in preference to the above space-group names.
They are only intended as comments.
;
_shelx_estimated_absorpt_t_min 0.734
_shelx_estimated_absorpt_t_max 0.782

loop_
_space_group_symop_operation_xyz
'x, y, z'
'-x, y+1/2, -z+1/2'
'-x, -y, -z'
'x, -y-1/2, z-1/2'

loop_
_atom_site_label
_atom_site_type_symbol
_atom_site_fract_x
_atom_site_fract_y
_atom_site_fract_z
_atom_site_U_iso_or_equiv
_atom_site_adp_type
_atom_site_occupancy
_atom_site_site_symmetry_order
_atom_site_calc_flag
_atom_site_refinement_flags_posn
_atom_site_refinement_flags_adp
_atom_site_refinement_flags_occupancy
Ti1 Ti -0.16174(7) -0.01301(5) -0.20998(8) 0.0163(2) Uani 1 1 d . . .
Ti2 Ti -0.15718(7) 0.15660(4) -0.28129(8) 0.0158(2) Uani 1 1 d . . .
Ti3 Ti 0.21843(7) 0.17307(4) 0.12044(8) 0.0157(2) Uani 1 1 d . . .
K1 K -0.05254(15) 0.28561(9) -0.04594(15) 0.0608(6) Uani 1 1 d . . .
K2 K 0.14271(10) 0.19376(7) -0.19815(12) 0.0359(4) Uani 1 1 d . . .
K3 K -0.04405(11) 0.10405(7) -0.01828(11) 0.0337(4) Uani 1 1 d . . .
O1 O 0.1076(4) 0.0669(2) -0.1451(4) 0.0522(14) Uani 1 1 d . . .
O2 O -0.0383(3) -0.01831(19) -0.1314(3) 0.0299(10) Uani 1 1 d . . .
O3 O -0.0438(3) -0.03462(19) -0.2523(3) 0.0299(10) Uani 1 1 d . . .
O4 O -0.1966(3) 0.01619(18) -0.0512(3) 0.0237(9) Uani 1 1 d . . .
O5 O -0.3085(4) 0.0447(3) 0.0500(4) 0.0556(15) Uani 1 1 d . . .
O6 O -0.3378(4) -0.0576(2) -0.5071(4) 0.0495(14) Uani 1 1 d . . .
O8 O -0.2128(3) -0.03506(19) -0.3798(3) 0.0267(10) Uani 1 1 d . . .
O9 O -0.1571(3) 0.07593(17) -0.2427(3) 0.0195(9) Uani 1 1 d . . .
O10 O -0.0376(3) 0.1648(2) -0.3300(3) 0.0316(11) Uani 1 1 d . . .
O11 O -0.0399(3) 0.18717(19) -0.2127(3) 0.0269(10) Uani 1 1 d . . .
O12 O -0.1938(3) 0.18896(18) -0.1238(3) 0.0222(9) Uani 1 1 d . . .
O13 O -0.3074(3) 0.2144(2) -0.0234(3) 0.0368(12) Uani 1 1 d . . .
O14 O -0.3288(4) 0.1080(3) -0.5770(4) 0.0519(15) Uani 1 1 d . . .
O15 O -0.2066(3) 0.1389(2) -0.4527(3) 0.0262(10) Uani 1 1 d . . .
O16 O -0.1856(3) 0.2570(2) -0.3350(4) 0.0412(12) Uani 1 1 d . . .
H16A H -0.2038 0.2611 -0.4069 0.062 Uiso 1 1 d R U .
H16B H -0.1323 0.2809 -0.3262 0.062 Uiso 1 1 d R U .
O17 O -0.0399(4) 0.3420(2) -0.2918(5) 0.0574(15) Uani 1 1 d . . .
O18 O -0.0819(13) 0.4536(9) -0.0061(16) 0.111(7) Uani 0.5 1 d D U P
H18A H -0.0881 0.4576 -0.0747 0.167 Uiso 1 1 d DR U .
H18B H -0.1163 0.4827 0.0161 0.167 Uiso 1 1 d DR U .
O18B O -0.0703(11) 0.4227(6) -0.0530(11) 0.051(4) Uani 0.5 1 d . . P
O19 O 0.1135(4) 0.3415(3) -0.0635(5) 0.0718(18) Uani 1 1 d . . .
O20 O 0.1078(3) 0.21996(18) 0.1385(3) 0.0249(10) Uani 1 1 d . . .
O21 O 0.1035(3) 0.19215(19) 0.0242(3) 0.0255(10) Uani 1 1 d . . .
O22 O 0.2674(3) 0.26748(19) 0.0654(3) 0.0302(10) Uani 1 1 d . . .
H22A H 0.2184 0.2909 0.0364 0.045 Uiso 1 1 d R U .
H22B H 0.3017 0.2644 0.0183 0.045 Uiso 1 1 d R U .
O23 O 0.2687(3) 0.20963(18) 0.2850(3) 0.0226(9) Uani 1 1 d . . .
O24 O 0.3897(3) 0.2244(2) 0.4211(3) 0.0322(11) Uani 1 1 d . . .
O25 O 0.3782(3) 0.1096(2) -0.1249(3) 0.0391(12) Uani 1 1 d . . .
O26 O 0.2626(3) 0.14132(19) -0.0310(3) 0.0248(9) Uani 1 1 d . . .
O27 O 0.1958(3) 0.09848(17) 0.1715(3) 0.0254(9) Uani 1 1 d . . .
O28 O 0.2597(4) 0.1189(2) -0.3261(4) 0.0477(13) Uani 1 1 d . . .
H28A H 0.2333 0.0858 -0.3488 0.072 Uiso 1 1 d R U .
H28B H 0.3122 0.1070 -0.2771 0.072 Uiso 1 1 d R U .
O29 O -0.2121(5) 0.4468(4) -0.2281(6) 0.117(3) Uani 1 1 d . U .
H29B H -0.2574 0.4587 -0.2023 0.176 Uiso 1 1 d R U .
C1 C -0.3013(5) -0.0386(3) -0.4143(5) 0.0285(15) Uani 1 1 d . . .
C2 C -0.3624(4) -0.0189(3) -0.3272(5) 0.0239(14) Uani 1 1 d . . .
C3 C -0.4595(5) -0.0189(3) -0.3400(6) 0.0333(16) Uani 1 1 d . . .
H3 H -0.4946 -0.0307 -0.4080 0.040 Uiso 1 1 calc R U .
C4 C -0.5021(5) -0.0008(3) -0.2491(6) 0.0383(17) Uani 1 1 d . . .
H4 H -0.5670 0.0006 -0.2556 0.046 Uiso 1 1 calc R U .
C5 C -0.4486(5) 0.0150(3) -0.1487(6) 0.0338(16) Uani 1 1 d . . .
H5 H -0.4770 0.0265 -0.0865 0.041 Uiso 1 1 calc R U .
C6 C -0.3523(4) 0.0137(3) -0.1408(5) 0.0210(13) Uani 1 1 d . . .
C7 C -0.2819(5) 0.0264(3) -0.0375(5) 0.0273(15) Uani 1 1 d . . .
C8 C -0.2938(5) 0.1293(3) -0.4844(5) 0.0272(15) Uani 1 1 d . . .
C9 C -0.3566(4) 0.1459(3) -0.3977(5) 0.0227(13) Uani 1 1 d . . .
C10 C -0.4529(5) 0.1452(3) -0.4110(5) 0.0325(16) Uani 1 1 d . . .
H10 H -0.4876 0.1341 -0.4798 0.039 Uiso 1 1 calc R U .
C11 C -0.4966(5) 0.1612(3) -0.3199(6) 0.0357(16) Uani 1 1 d . . .
H11 H -0.5615 0.1606 -0.3269 0.043 Uiso 1 1 calc R U .
C12 C -0.4452(5) 0.1782(3) -0.2184(5) 0.0301(15) Uani 1 1 d . . .
H12 H -0.4744 0.1894 -0.1567 0.036 Uiso 1 1 calc R U .
C13 C -0.3486(4) 0.1782(3) -0.2113(5) 0.0203(13) Uani 1 1 d . . .
C14 C -0.2792(4) 0.1955(3) -0.1090(5) 0.0213(13) Uani 1 1 d . . .
C15 C 0.3548(4) 0.2066(3) 0.3260(4) 0.0205(13) Uani 1 1 d . . .
C16 C 0.4192(4) 0.1809(3) 0.2469(4) 0.0179(12) Uani 1 1 d . . .
C17 C 0.5152(4) 0.1773(3) 0.2667(5) 0.0219(13) Uani 1 1 d . . .
H17 H 0.5478 0.1886 0.3366 0.026 Uiso 1 1 calc R U .
C18 C 0.5618(4) 0.1567(3) 0.1810(5) 0.0294(15) Uani 1 1 d . . .
H18 H 0.6268 0.1538 0.1923 0.035 Uiso 1 1 calc R U .
C19 C 0.5117(4) 0.1401(3) 0.0776(5) 0.0252(14) Uani 1 1 d . . .
H19 H 0.5424 0.1269 0.0183 0.030 Uiso 1 1 calc R U .
C20 C 0.4156(4) 0.1437(3) 0.0644(4) 0.0198(13) Uani 1 1 d . . .
C21 C 0.3489(4) 0.1298(3) -0.0402(5) 0.0254(14) Uani 1 1 d . . .
N1 N -0.3117(3) -0.0024(2) -0.2300(4) 0.0163(10) Uani 1 1 d . . .
N2 N -0.3069(3) 0.1618(2) -0.2999(4) 0.0185(11) Uani 1 1 d . . .
N3 N 0.3706(3) 0.1638(2) 0.1482(4) 0.0178(10) Uani 1 1 d . . .
Cl1A Cl 0.0741(14) 0.0595(9) -0.3704(17) 0.0564(17) Uani 0.3333 1 d . U P
Cl1B Cl 0.1002(7) 0.0565(5) -0.4102(7) 0.0564(17) Uani 0.3333 1 d . U P
Cl1C Cl 0.0648(16) 0.0486(9) -0.3619(18) 0.0564(17) Uani 0.3333 1 d . U P

loop_
_atom_site_aniso_label
_atom_site_aniso_U_11
_atom_site_aniso_U_22
_atom_site_aniso_U_33
_atom_site_aniso_U_23
_atom_site_aniso_U_13
_atom_site_aniso_U_12
Ti1 0.0144(6) 0.0166(5) 0.0174(5) -0.0011(4) 0.0005(4) 0.0001(4)
Ti2 0.0140(6) 0.0171(5) 0.0154(5) 0.0019(4) -0.0011(4) 0.0004(4)
Ti3 0.0139(6) 0.0165(5) 0.0168(5) -0.0015(4) 0.0027(4) -0.0002(4)
K1 0.0732(15) 0.0548(11) 0.0607(12) -0.0285(9) 0.0309(10) -0.0228(10)
K2 0.0250(8) 0.0445(9) 0.0365(8) 0.0137(7) -0.0019(6) -0.0057(7)
K3 0.0372(9) 0.0296(8) 0.0304(8) 0.0055(6) -0.0089(6) -0.0041(7)
O1 0.038(3) 0.038(3) 0.078(4) 0.006(3) -0.001(3) -0.009(2)
O2 0.025(3) 0.028(2) 0.033(2) 0.0014(18) -0.0078(19) 0.000(2)
O3 0.019(2) 0.031(2) 0.042(3) -0.0022(19) 0.011(2) 0.0025(19)
O4 0.025(3) 0.026(2) 0.019(2) -0.0035(17) -0.0011(17) 0.0012(19)
O5 0.059(4) 0.084(4) 0.026(3) -0.016(3) 0.014(2) 0.022(3)
O6 0.050(3) 0.069(4) 0.025(3) -0.021(2) -0.010(2) -0.004(3)
O8 0.026(3) 0.036(3) 0.019(2) -0.0087(17) 0.0052(18) -0.004(2)
O9 0.019(2) 0.0134(19) 0.026(2) 0.0031(15) 0.0021(17) 0.0018(17)
O10 0.024(3) 0.048(3) 0.023(2) -0.0005(19) 0.0074(18) -0.009(2)
O11 0.024(2) 0.034(2) 0.022(2) -0.0011(18) 0.0009(17) -0.0060(19)
O12 0.017(2) 0.028(2) 0.021(2) -0.0045(16) -0.0016(17) -0.0001(18)
O13 0.027(3) 0.056(3) 0.028(2) -0.018(2) 0.005(2) -0.002(2)
O14 0.045(3) 0.078(4) 0.027(3) -0.020(2) -0.015(2) 0.013(3)
O15 0.024(3) 0.040(3) 0.014(2) -0.0030(17) -0.0009(17) 0.004(2)
O16 0.043(3) 0.026(2) 0.047(3) 0.011(2) -0.019(2) -0.007(2)
O17 0.057(4) 0.043(3) 0.071(4) 0.009(3) 0.002(3) -0.013(3)
O18 0.076(12) 0.116(17) 0.150(19) 0.056(13) 0.044(12) -0.023(13)
O18B 0.062(9) 0.038(7) 0.054(8) 0.003(5) 0.009(6) 0.013(6)
O19 0.053(4) 0.075(4) 0.083(4) 0.028(3) -0.005(3) -0.005(3)
O20 0.021(2) 0.029(2) 0.025(2) -0.0100(17) 0.0051(18) 0.0042(18)
O21 0.021(2) 0.036(2) 0.018(2) -0.0073(17) -0.0031(17) 0.0028(19)
O22 0.032(3) 0.029(2) 0.033(2) 0.0081(19) 0.016(2) 0.003(2)
O23 0.018(2) 0.034(2) 0.017(2) -0.0044(17) 0.0023(17) 0.0045(19)
O24 0.027(3) 0.049(3) 0.020(2) -0.0088(19) 0.0008(19) 0.001(2)
O25 0.033(3) 0.062(3) 0.023(2) -0.016(2) 0.008(2) 0.004(2)
O26 0.015(2) 0.037(3) 0.022(2) -0.0050(17) -0.0012(17) 0.0002(19)
O27 0.025(3) 0.017(2) 0.035(2) 0.0006(17) 0.0083(19) -0.0040(18)
O28 0.047(3) 0.055(3) 0.039(3) 0.002(2) 0.001(2) 0.009(3)
O29 0.073(5) 0.206(9) 0.070(5) 0.019(5) 0.004(4) -0.045(6)
C1 0.030(4) 0.026(3) 0.027(4) -0.002(3) -0.001(3) 0.001(3)
C2 0.026(4) 0.021(3) 0.024(3) 0.005(2) -0.003(3) -0.001(3)
C3 0.028(4) 0.025(3) 0.041(4) 0.000(3) -0.013(3) -0.002(3)
C4 0.015(4) 0.030(4) 0.070(5) 0.002(3) 0.006(3) 0.000(3)
C5 0.036(4) 0.025(3) 0.044(4) 0.002(3) 0.018(3) 0.003(3)
C6 0.020(3) 0.016(3) 0.028(3) 0.005(2) 0.006(3) 0.002(3)
C7 0.035(4) 0.023(3) 0.026(3) -0.003(3) 0.012(3) 0.006(3)
C8 0.032(4) 0.028(3) 0.020(3) -0.002(2) -0.004(3) 0.009(3)
C9 0.022(4) 0.021(3) 0.021(3) 0.001(2) -0.011(2) 0.002(3)
C10 0.031(4) 0.030(4) 0.031(4) 0.001(3) -0.013(3) -0.001(3)
C11 0.022(4) 0.035(4) 0.048(4) 0.008(3) -0.004(3) -0.006(3)
C12 0.026(4) 0.032(4) 0.033(4) 0.008(3) 0.003(3) 0.005(3)
C13 0.019(3) 0.017(3) 0.025(3) 0.003(2) 0.003(2) 0.000(3)
C14 0.025(4) 0.016(3) 0.022(3) -0.002(2) -0.001(3) -0.005(3)
C15 0.021(4) 0.022(3) 0.018(3) 0.003(2) 0.001(2) 0.000(3)
C16 0.020(3) 0.019(3) 0.015(3) 0.004(2) 0.003(2) 0.001(2)
C17 0.018(3) 0.025(3) 0.020(3) 0.005(2) -0.005(2) 0.001(3)
C18 0.013(3) 0.042(4) 0.035(4) 0.007(3) 0.008(3) 0.005(3)
C19 0.021(4) 0.030(3) 0.026(3) 0.000(3) 0.009(3) 0.002(3)
C20 0.016(3) 0.022(3) 0.022(3) 0.000(2) 0.004(2) -0.001(2)
C21 0.025(4) 0.028(3) 0.023(3) -0.002(3) 0.002(3) 0.001(3)
N1 0.016(3) 0.013(2) 0.021(2) 0.0016(18) 0.005(2) 0.0008(19)
N2 0.020(3) 0.017(2) 0.018(2) -0.0003(18) -0.002(2) 0.001(2)
N3 0.018(3) 0.018(2) 0.018(2) -0.0027(19) 0.005(2) -0.002(2)
Cl1A 0.064(4) 0.042(3) 0.058(4) -0.017(3) -0.011(3) -0.014(3)
Cl1B 0.064(4) 0.042(3) 0.058(4) -0.017(3) -0.011(3) -0.014(3)
Cl1C 0.064(4) 0.042(3) 0.058(4) -0.017(3) -0.011(3) -0.014(3)

loop_
_atom_type_symbol
_atom_type_description
_atom_type_scat_dispersion_real
_atom_type_scat_dispersion_imag
_atom_type_scat_source
C C 0.0033 0.0016 'International Tables Vol C Tables 4.2.6.8 and 6.1.1.4'
H H 0.0000 0.0000 'International Tables Vol C Tables 4.2.6.8 and 6.1.1.4'
Cl Cl 0.1484 0.1585 'International Tables Vol C Tables 4.2.6.8 and 6.1.1.4'
K K 0.2009 0.2494 'International Tables Vol C Tables 4.2.6.8 and 6.1.1.4'
N N 0.0061 0.0033 'International Tables Vol C Tables 4.2.6.8 and 6.1.1.4'
O O 0.0106 0.0060 'International Tables Vol C Tables 4.2.6.8 and 6.1.1.4'
Ti Ti 0.2776 0.4457 'International Tables Vol C Tables 4.2.6.8 and 6.1.1.4'

loop_
_geom_angle_atom_site_label_1
_geom_angle_atom_site_label_2
_geom_angle_atom_site_label_3
_geom_angle
_geom_angle_site_symmetry_1
_geom_angle_site_symmetry_3
O2 Ti1 O3 45.76(18) . .
O2 Ti1 O9 95.82(17) . .
O3 Ti1 O9 97.06(18) . .
O2 Ti1 O27 94.55(18) . 3
O3 Ti1 O27 96.07(18) . 3
O9 Ti1 O27 166.76(18) . 3
O2 Ti1 O8 129.74(18) . .
O3 Ti1 O8 84.04(17) . .
O9 Ti1 O8 92.14(16) . .
O27 Ti1 O8 87.52(16) 3 .
O2 Ti1 O4 84.22(17) . .
O3 Ti1 O4 129.97(18) . .
O9 Ti1 O4 85.26(15) . .
O27 Ti1 O4 87.63(16) 3 .
O8 Ti1 O4 145.98(17) . .
O2 Ti1 N1 156.90(18) . .
O3 Ti1 N1 156.83(18) . .
O9 Ti1 N1 86.51(16) . .
O27 Ti1 N1 80.74(17) 3 .
O8 Ti1 N1 72.93(16) . .
O4 Ti1 N1 73.05(16) . .
O2 Ti1 K3 53.41(13) . .
O3 Ti1 K3 88.53(13) . .
O9 Ti1 K3 55.64(11) . .
O27 Ti1 K3 126.55(12) 3 .
O8 Ti1 K3 145.77(12) . .
O4 Ti1 K3 52.12(11) . .
N1 Ti1 K3 111.92(12) . .
O2 Ti1 K3 28.77(13) . 3
O3 Ti1 K3 58.98(13) . 3
O9 Ti1 K3 122.53(12) . 3
O27 Ti1 K3 66.46(12) 3 3
O8 Ti1 K3 129.93(12) . 3
O4 Ti1 K3 77.74(11) . 3
N1 Ti1 K3 136.55(12) . 3
K3 Ti1 K3 71.15(4) . 3
O9 Ti2 O11 104.45(18) . .
O9 Ti2 O10 101.55(19) . .
O11 Ti2 O10 46.09(17) . .
O9 Ti2 O15 94.01(17) . .
O11 Ti2 O15 130.08(17) . .
O10 Ti2 O15 85.21(17) . .
O9 Ti2 O12 94.02(16) . .
O11 Ti2 O12 79.96(16) . .
O10 Ti2 O12 125.93(17) . .
O15 Ti2 O12 145.22(16) . .
O9 Ti2 N2 92.28(17) . .
O11 Ti2 N2 148.96(18) . .
O10 Ti2 N2 155.06(17) . .
O15 Ti2 N2 73.08(16) . .
O12 Ti2 N2 72.83(16) . .
O9 Ti2 O16 169.58(19) . .
O11 Ti2 O16 85.24(17) . .
O10 Ti2 O16 87.91(19) . .
O15 Ti2 O16 82.30(16) . .
O12 Ti2 O16 83.76(17) . .
N2 Ti2 O16 77.33(17) . .
O9 Ti2 K3 58.55(12) . .
O11 Ti2 K3 56.21(12) . .
O10 Ti2 K3 88.57(13) . .
O15 Ti2 K3 149.97(12) . .
O12 Ti2 K3 56.95(11) . .
N2 Ti2 K3 116.37(12) . .
O16 Ti2 K3 126.85(12) . .
O9 Ti2 K1 121.97(13) . 4_565
O11 Ti2 K1 79.56(12) . 4_565
O10 Ti2 K1 41.48(13) . 4_565
O15 Ti2 K1 51.82(12) . 4_565
O12 Ti2 K1 142.02(12) . 4_565
N2 Ti2 K1 113.61(12) . 4_565
O16 Ti2 K1 62.95(13) . 4_565
K3 Ti2 K1 129.97(5) . 4_565
O9 Ti2 K1 118.80(12) . .
O11 Ti2 K1 40.94(13) . .
O10 Ti2 K1 83.45(13) . .
O15 Ti2 K1 146.80(12) . .
O12 Ti2 K1 44.60(11) . .
N2 Ti2 K1 108.04(12) . .
O16 Ti2 K1 66.21(12) . .
K3 Ti2 K1 60.70(4) . .
K1 Ti2 K1 101.76(4) 4_565 .
O27 Ti3 O20 103.23(19) . .
O27 Ti3 O21 102.20(19) . .
O20 Ti3 O21 45.34(16) . .
O27 Ti3 O26 96.14(18) . .
O20 Ti3 O26 128.12(16) . .
O21 Ti3 O26 83.85(16) . .
O27 Ti3 O23 93.50(17) . .
O20 Ti3 O23 83.70(16) . .
O21 Ti3 O23 128.73(16) . .
O26 Ti3 O23 142.89(16) . .
O27 Ti3 N3 95.73(18) . .
O20 Ti3 N3 149.92(17) . .
O21 Ti3 N3 150.93(17) . .
O26 Ti3 N3 71.52(16) . .
O23 Ti3 N3 71.91(16) . .
O27 Ti3 O22 172.35(19) . .
O20 Ti3 O22 82.83(17) . .
O21 Ti3 O22 85.37(17) . .
O26 Ti3 O22 83.44(16) . .
O23 Ti3 O22 82.44(15) . .
N3 Ti3 O22 76.87(16) . .
O27 Ti3 K2 112.81(14) . 4_566
O20 Ti3 K2 40.81(11) . 4_566
O21 Ti3 K2 83.86(12) . 4_566
O26 Ti3 K2 150.35(12) . 4_566
O23 Ti3 K2 45.39(11) . 4_566
N3 Ti3 K2 110.08(12) . 4_566
O22 Ti3 K2 68.74(11) . 4_566
O27 Ti3 K2 114.24(14) . .
O20 Ti3 K2 85.82(12) . .
O21 Ti3 K2 44.05(12) . .
O26 Ti3 K2 42.55(11) . .
O23 Ti3 K2 151.96(11) . .
N3 Ti3 K2 107.52(12) . .
O22 Ti3 K2 70.46(11) . .
K2 Ti3 K2 114.63(3) 4_566 .
O27 Ti3 K3 67.55(14) . .
O20 Ti3 K3 60.14(12) . .
O21 Ti3 K3 34.76(13) . .
O26 Ti3 K3 85.13(11) . .
O23 Ti3 K3 131.39(11) . .
N3 Ti3 K3 149.92(12) . .
O22 Ti3 K3 119.94(12) . .
K2 Ti3 K3 99.62(4) 4_566 .
K2 Ti3 K3 61.97(3) . .
O19 K1 O10 87.31(17) . 4_566
O19 K1 O11 96.76(17) . .
O10 K1 O11 155.18(15) 4_566 .
O19 K1 O18B 68.8(3) . .
O10 K1 O18B 69.2(3) 4_566 .
O11 K1 O18B 135.0(3) . .
O19 K1 O12 149.33(17) . .
O10 K1 O12 121.19(13) 4_566 .
O11 K1 O12 52.67(11) . .
O18B K1 O12 128.9(3) . .
O19 K1 O21 70.95(16) . .
O10 K1 O21 91.80(12) 4_566 .
O11 K1 O21 66.81(11) . .
O18B K1 O21 135.9(3) . .
O12 K1 O21 95.19(12) . .
O19 K1 O15 119.72(17) . 4_566
O10 K1 O15 55.26(11) 4_566 4_566
O11 K1 O15 137.70(13) . 4_566
O18B K1 O15 55.1(3) . 4_566
O12 K1 O15 88.29(12) . 4_566
O21 K1 O15 141.99(12) . 4_566
O19 K1 O17 66.46(16) . .
O10 K1 O17 135.12(14) 4_566 .
O11 K1 O17 67.64(13) . .
O18B K1 O17 67.6(3) . .
O12 K1 O17 95.42(13) . .
O21 K1 O17 111.19(14) . .
O15 K1 O17 106.11(14) 4_566 .
O19 K1 O20 71.77(14) . .
O10 K1 O20 64.98(11) 4_566 .
O11 K1 O20 92.97(12) . .
O18B K1 O20 119.5(3) . .
O12 K1 O20 108.18(12) . .
O21 K1 O20 26.82(9) . .
O15 K1 O20 117.11(11) 4_566 .
O17 K1 O20 130.56(14) . .
O19 K1 K3 115.08(15) . .
O10 K1 K3 107.47(11) 4_566 .
O11 K1 K3 48.78(8) . .
O18B K1 K3 175.1(3) . .
O12 K1 K3 49.32(8) . .
O21 K1 K3 46.54(8) . .
O15 K1 K3 120.15(9) 4_566 .
O17 K1 K3 116.40(11) . .
O20 K1 K3 60.59(8) . .
O19 K1 Ti2 112.06(15) . 4_566
O10 K1 Ti2 27.17(9) 4_566 4_566
O11 K1 Ti2 148.45(10) . 4_566
O18B K1 Ti2 70.6(3) . 4_566
O12 K1 Ti2 98.28(9) . 4_566
O21 K1 Ti2 109.82(9) . 4_566
O15 K1 Ti2 32.62(7) 4_566 4_566
O17 K1 Ti2 135.13(12) . 4_566
O20 K1 Ti2 84.50(8) . 4_566
K3 K1 Ti2 104.74(5) . 4_566
O19 K1 Ti2 119.17(15) . .
O10 K1 Ti2 151.06(11) 4_566 .
O11 K1 Ti2 25.22(8) . .
O18B K1 Ti2 128.8(3) . .
O12 K1 Ti2 30.67(8) . .
O21 K1 Ti2 86.76(8) . .
O15 K1 Ti2 112.52(9) 4_566 .
O17 K1 Ti2 71.16(10) . .
O20 K1 Ti2 109.98(8) . .
K3 K1 Ti2 52.69(3) . .
Ti2 K1 Ti2 128.77(6) 4_566 .
O11 K2 O20 84.45(13) . 4_565
O11 K2 O26 124.26(13) . .
O20 K2 O26 149.37(14) 4_565 .
O11 K2 O23 134.53(14) . 4_565
O20 K2 O23 59.96(12) 4_565 4_565
O26 K2 O23 89.84(12) . 4_565
O11 K2 O21 74.09(12) . .
O20 K2 O21 131.45(13) 4_565 .
O26 K2 O21 58.93(12) . .
O23 K2 O21 107.58(12) 4_565 .
O11 K2 O1 75.72(14) . .
O20 K2 O1 142.54(14) 4_565 .
O26 K2 O1 63.79(14) . .
O23 K2 O1 149.48(14) 4_565 .
O21 K2 O1 73.00(14) . .
O11 K2 O28 126.19(15) . .
O20 K2 O28 92.91(13) 4_565 .
O26 K2 O28 78.80(13) . .
O23 K2 O28 85.79(14) 4_565 .
O21 K2 O28 134.86(13) . .
O1 K2 O28 74.69(15) . .
O11 K2 O10 30.57(11) . .
O20 K2 O10 71.65(12) 4_565 .
O26 K2 O10 138.40(13) . .
O23 K2 O10 131.60(12) 4_565 .
O21 K2 O10 103.13(12) . .
O1 K2 O10 75.31(14) . .
O28 K2 O10 98.16(14) . .
O11 K2 Cl1A 74.0(4) . .
O20 K2 Cl1A 96.5(3) 4_565 .
O26 K2 Cl1A 101.5(3) . .
O23 K2 Cl1A 132.8(3) 4_565 .
O21 K2 Cl1A 117.6(3) . .
O1 K2 Cl1A 47.8(3) . .
O28 K2 Cl1A 52.9(4) . .
O10 K2 Cl1A 50.6(4) . .
O11 K2 Cl1C 72.2(4) . .
O20 K2 Cl1C 99.6(3) 4_565 .
O26 K2 Cl1C 99.6(4) . .
O23 K2 Cl1C 136.4(3) 4_565 .
O21 K2 Cl1C 113.8(3) . .
O1 K2 Cl1C 44.3(3) . .
O28 K2 Cl1C 55.2(4) . .
O10 K2 Cl1C 50.3(4) . .
Cl1A K2 Cl1C 3.8(5) . .
O11 K2 Ti3 111.61(10) . 4_565
O20 K2 Ti3 28.01(9) 4_565 4_565
O26 K2 Ti3 121.42(10) . 4_565
O23 K2 Ti3 33.54(8) 4_565 4_565
O21 K2 Ti3 131.59(10) . 4_565
O1 K2 Ti3 155.10(12) . 4_565
O28 K2 Ti3 82.41(10) . 4_565
O10 K2 Ti3 98.83(9) . 4_565
Cl1A K2 Ti3 109.8(2) . 4_565
Cl1C K2 Ti3 113.5(3) . 4_565
O11 K2 Ti3 101.72(9) . .
O20 K2 Ti3 143.39(10) 4_565 .
O26 K2 Ti3 32.04(9) . .
O23 K2 Ti3 93.33(8) 4_565 .
O21 K2 Ti3 28.60(8) . .
O1 K2 Ti3 72.75(11) . .
O28 K2 Ti3 110.82(10) . .
O10 K2 Ti3 128.44(9) . .
Cl1A K2 Ti3 120.0(3) . .
Cl1C K2 Ti3 116.8(3) . .
Ti3 K2 Ti3 125.82(4) 4_565 .
O2 K3 O21 94.18(12) 3 .
O2 K3 O4 85.08(12) 3 .
O21 K3 O4 177.24(12) . .
O2 K3 O11 150.95(14) 3 .
O21 K3 O11 69.31(11) . .
O4 K3 O11 112.46(11) . .
O2 K3 O2 71.03(13) 3 .
O21 K3 O2 126.64(13) . .
O4 K3 O2 55.60(12) . .
O11 K3 O2 99.14(12) . .
O2 K3 O17 72.48(14) 3 4_566
O21 K3 O17 70.14(14) . 4_566
O4 K3 O17 107.11(14) . 4_566
O11 K3 O17 120.07(14) . 4_566
O2 K3 O17 140.62(14) . 4_566
O2 K3 O1 82.68(14) 3 .
O21 K3 O1 70.78(13) . .
O4 K3 O1 111.72(13) . .
O11 K3 O1 69.52(13) . .
O2 K3 O1 56.88(13) . .
O17 K3 O1 131.34(16) 4_566 .
O2 K3 O12 156.63(13) 3 .
O21 K3 O12 99.48(12) . .
O4 K3 O12 80.37(11) . .
O11 K3 O12 52.42(11) . .
O2 K3 O12 113.99(11) . .
O17 K3 O12 94.40(13) 4_566 .
O1 K3 O12 119.71(13) . .
O2 K3 O9 126.39(12) 3 .
O21 K3 O9 126.47(11) . .
O4 K3 O9 55.76(10) . .
O11 K3 O9 58.44(10) . .
O2 K3 O9 57.19(10) . .
O17 K3 O9 147.33(14) 4_566 .
O1 K3 O9 80.61(13) . .
O12 K3 O9 57.60(10) . .
O2 K3 Ti2 155.59(10) 3 .
O21 K3 Ti2 101.34(9) . .
O4 K3 Ti2 80.23(8) . .
O11 K3 Ti2 32.51(8) . .
O2 K3 Ti2 84.58(8) . .
O17 K3 Ti2 130.57(11) 4_566 .
O1 K3 Ti2 84.78(11) . .
O12 K3 Ti2 37.37(7) . .
O9 K3 Ti2 30.17(7) . .
O2 K3 Ti1 94.84(9) 3 .
O21 K3 Ti1 146.98(9) . .
O4 K3 Ti1 35.78(8) . .
O11 K3 Ti1 88.16(8) . .
O2 K3 Ti1 31.40(8) . .
O17 K3 Ti1 142.71(12) 4_566 .
O1 K3 Ti1 78.98(10) . .
O12 K3 Ti1 83.96(8) . .
O9 K3 Ti1 31.98(7) . .
Ti2 K3 Ti1 62.15(3) . .
O2 K3 K1 136.94(10) 3 .
O21 K3 K1 51.10(9) . .
O4 K3 K1 128.26(10) . .
O11 K3 K1 48.42(8) . .
O2 K3 K1 147.53(9) . .
O17 K3 K1 71.82(11) 4_566 .
O1 K3 K1 103.81(10) . .
O12 K3 K1 49.10(8) . .
O9 K3 K1 96.54(8) . .
Ti2 K3 K1 66.61(4) . .
Ti1 K3 K1 128.21(5) . .
K2 O1 K3 91.86(15) . .
O3 O2 Ti1 67.2(2) . .
O3 O2 K3 116.7(3) . 3
Ti1 O2 K3 131.5(2) . 3
O3 O2 K3 131.1(3) . .
Ti1 O2 K3 95.20(16) . .
K3 O2 K3 108.97(13) 3 .
O2 O3 Ti1 67.1(2) . .
C7 O4 Ti1 121.0(4) . .
C7 O4 K3 127.4(4) . .
Ti1 O4 K3 92.10(15) . .
C1 O8 Ti1 121.2(4) . .
Ti2 O9 Ti1 176.3(2) . .
Ti2 O9 K3 91.28(14) . .
Ti1 O9 K3 92.38(13) . .
O11 O10 Ti2 66.3(2) . .
O11 O10 K1 138.7(3) . 4_565
Ti2 O10 K1 111.36(19) . 4_565
O11 O10 K2 63.8(2) . .
Ti2 O10 K2 129.25(18) . .
K1 O10 K2 111.85(15) 4_565 .
O10 O11 Ti2 67.6(2) . .
O10 O11 K2 85.6(2) . .
Ti2 O11 K2 151.5(2) . .
O10 O11 K1 152.6(3) . .
Ti2 O11 K1 113.84(18) . .
K2 O11 K1 94.37(13) . .
O10 O11 K3 124.4(3) . .
Ti2 O11 K3 91.28(15) . .
K2 O11 K3 96.44(13) . .
K1 O11 K3 82.80(11) . .
C14 O12 Ti2 121.3(3) . .
C14 O12 K1 121.3(3) . .
Ti2 O12 K1 104.73(15) . .
C14 O12 K3 132.1(3) . .
Ti2 O12 K3 85.69(13) . .
K1 O12 K3 81.58(11) . .
C8 O15 Ti2 120.1(4) . .
C8 O15 K1 135.0(4) . 4_565
Ti2 O15 K1 95.57(15) . 4_565
Ti2 O16 H16A 113.4 . .
Ti2 O16 H16B 111.9 . .
H16A O16 H16B 101.1 . .
K3 O17 K1 175.5(2) 4_565 .
O18B O18 H18A 56.4 . .
O18B O18 H18B 152.8 . .
H18A O18 H18B 104.6 . .
O18 O18B K1 137.3(19) . .
O18 O18B H18A 57.0 . .
K1 O18B H18A 159.6 . .
O21 O20 Ti3 67.6(2) . .
O21 O20 K2 157.8(3) . 4_566
Ti3 O20 K2 111.18(17) . 4_566
O21 O20 K1 67.2(2) . .
Ti3 O20 K1 131.68(16) . .
K2 O20 K1 104.25(13) 4_566 .
O20 O21 Ti3 67.1(2) . .
O20 O21 K2 152.2(3) . .
Ti3 O21 K2 107.35(17) . .
O20 O21 K3 111.2(3) . .
Ti3 O21 K3 122.35(18) . .
K2 O21 K3 94.92(11) . .
O20 O21 K1 86.0(2) . .
Ti3 O21 K1 148.07(18) . .
K2 O21 K1 88.34(11) . .
K3 O21 K1 82.35(11) . .
Ti3 O22 H22A 109.9 . .
Ti3 O22 H22B 112.6 . .
H22A O22 H22B 107.8 . .
C15 O23 Ti3 121.5(4) . .
C15 O23 K2 128.9(3) . 4_566
Ti3 O23 K2 101.07(14) . 4_566
C21 O26 Ti3 123.0(3) . .
C21 O26 K2 122.9(3) . .
Ti3 O26 K2 105.40(16) . .
Ti3 O27 Ti1 172.8(3) . 3
K2 O28 H28A 111.2 . .
K2 O28 H28B 107.5 . .
H28A O28 H28B 106.1 . .
O6 C1 O8 126.1(6) . .
O6 C1 C2 119.6(6) . .
O8 C1 C2 114.3(5) . .
N1 C2 C3 121.3(5) . .
N1 C2 C1 111.7(5) . .
C3 C2 C1 127.0(5) . .
C4 C3 C2 118.0(6) . .
C4 C3 H3 121.0 . .
C2 C3 H3 121.0 . .
C5 C4 C3 119.9(6) . .
C5 C4 H4 120.1 . .
C3 C4 H4 120.1 . .
C4 C5 C6 119.5(6) . .
C4 C5 H5 120.3 . .
C6 C5 H5 120.3 . .
N1 C6 C5 120.2(5) . .
N1 C6 C7 112.3(5) . .
C5 C6 C7 127.5(5) . .
O5 C7 O4 125.7(6) . .
O5 C7 C6 119.9(6) . .
O4 C7 C6 114.5(5) . .
O14 C8 O15 125.8(6) . .
O14 C8 C9 119.3(6) . .
O15 C8 C9 114.9(5) . .
N2 C9 C10 121.2(6) . .
N2 C9 C8 111.1(5) . .
C10 C9 C8 127.7(5) . .
C11 C10 C9 118.2(6) . .
C11 C10 H10 120.9 . .
C9 C10 H10 120.9 . .
C10 C11 C12 120.8(6) . .
C10 C11 H11 119.6 . .
C12 C11 H11 119.6 . .
C11 C12 C13 117.8(6) . .
C11 C12 H12 121.1 . .
C13 C12 H12 121.1 . .
N2 C13 C12 120.9(5) . .
N2 C13 C14 112.5(5) . .
C12 C13 C14 126.6(5) . .
O13 C14 O12 126.4(5) . .
O13 C14 C13 119.7(6) . .
O12 C14 C13 113.8(5) . .
O24 C15 O23 126.1(5) . .
O24 C15 C16 118.4(5) . .
O23 C15 C16 115.4(5) . .
N3 C16 C17 121.9(5) . .
N3 C16 C15 110.9(5) . .
C17 C16 C15 127.2(5) . .
C18 C17 C16 118.5(5) . .
C18 C17 H17 120.8 . .
C16 C17 H17 120.8 . .
C17 C18 C19 119.7(6) . .
C17 C18 H18 120.1 . .
C19 C18 H18 120.1 . .
C20 C19 C18 118.6(5) . .
C20 C19 H19 120.7 . .
C18 C19 H19 120.7 . .
N3 C20 C19 121.3(5) . .
N3 C20 C21 111.4(5) . .
C19 C20 C21 127.2(5) . .
O25 C21 O26 125.9(5) . .
O25 C21 C20 120.1(6) . .
O26 C21 C20 114.0(5) . .
C2 N1 C6 121.1(5) . .
C2 N1 Ti1 119.4(4) . .
C6 N1 Ti1 119.0(4) . .
C9 N2 C13 121.1(5) . .
C9 N2 Ti2 119.5(4) . .
C13 N2 Ti2 119.4(4) . .
C16 N3 C20 119.9(5) . .
C16 N3 Ti3 120.1(4) . .
C20 N3 Ti3 119.9(4) . .
Cl1B Cl1A K2 111.0(18) . .
Cl1A Cl1B Cl1C 17(3) . .
Cl1B Cl1C K2 91.6(15) . .

loop_
_geom_bond_atom_site_label_1
_geom_bond_atom_site_label_2
_geom_bond_distance
_geom_bond_site_symmetry_2
Ti1 O2 1.898(4) .
Ti1 O3 1.899(4) .
Ti1 O9 1.923(4) .
Ti1 O27 1.945(4) 3
Ti1 O8 2.112(4) .
Ti1 O4 2.123(4) .
Ti1 N1 2.156(5) .
Ti1 K3 3.6282(17) .
Ti1 K3 4.2066(17) 3
Ti2 O9 1.766(4) .
Ti2 O11 1.888(4) .
Ti2 O10 1.907(4) .
Ti2 O15 2.106(4) .
Ti2 O12 2.138(4) .
Ti2 N2 2.144(5) .
Ti2 O16 2.239(4) .
Ti2 K3 3.5131(16) .
Ti2 K1 3.8893(19) 4_565
Ti2 K1 4.0541(19) .
Ti3 O27 1.738(4) .
Ti3 O20 1.917(4) .
Ti3 O21 1.924(4) .
Ti3 O26 2.111(4) .
Ti3 O23 2.143(4) .
Ti3 N3 2.184(5) .
Ti3 O22 2.246(4) .
Ti3 K2 3.8061(17) 4_566
Ti3 K2 3.8365(17) .
Ti3 K3 4.1798(18) .
K1 O19 2.707(6) .
K1 O10 2.766(4) 4_566
K1 O11 2.904(4) .
K1 O18B 2.908(13) .
K1 O12 2.943(4) .
K1 O21 3.025(5) .
K1 O15 3.072(5) 4_566
K1 O17 3.201(6) .
K1 O20 3.273(5) .
K1 K3 3.852(2) .
K1 Ti2 3.8893(19) 4_566
K2 O11 2.622(4) .
K2 O20 2.668(4) 4_565
K2 O26 2.691(4) .
K2 O23 2.761(4) 4_565
K2 O21 2.794(4) .
K2 O1 2.817(5) .
K2 O28 2.902(5) .
K2 O10 2.912(4) .
K2 Cl1A 3.56(2) .
K2 Cl1C 3.727(19) .
K2 Ti3 3.8061(17) 4_565
K3 O2 2.702(4) 3
K3 O21 2.821(4) .
K3 O4 2.866(4) .
K3 O11 2.920(4) .
K3 O2 2.925(4) .
K3 O17 2.930(5) 4_566
K3 O1 2.940(6) .
K3 O12 2.953(4) .
K3 O9 2.998(4) .
O2 O3 1.476(6) .
O2 K3 2.702(4) 3
O4 C7 1.283(7) .
O5 C7 1.227(7) .
O6 C1 1.228(7) .
O8 C1 1.288(7) .
O10 O11 1.486(5) .
O10 K1 2.766(4) 4_565
O12 C14 1.278(7) .
O13 C14 1.221(7) .
O14 C8 1.236(7) .
O15 C8 1.278(7) .
O15 K1 3.072(5) 4_565
O16 H16A 0.8668 .
O16 H16B 0.9126 .
O17 K3 2.930(5) 4_565
O18 O18B 0.893(19) .
O18 H18A 0.8170 .
O18 H18B 0.8550 .
O18B H18A 0.8114 .
O20 O21 1.480(5) .
O20 K2 2.668(4) 4_566
O22 H22A 0.8935 .
O22 H22B 0.8024 .
O23 C15 1.272(7) .
O23 K2 2.761(4) 4_566
O24 C15 1.236(6) .
O25 C21 1.227(7) .
O26 C21 1.290(7) .
O27 Ti1 1.944(4) 3
O28 H28A 0.8243 .
O28 H28B 0.9257 .
O29 H29B 0.8019 .
C1 C2 1.514(9) .
C2 N1 1.330(7) .
C2 C3 1.389(9) .
C3 C4 1.376(9) .
C3 H3 0.9300 .
C4 C5 1.375(9) .
C4 H4 0.9300 .
C5 C6 1.381(9) .
C5 H5 0.9300 .
C6 N1 1.332(7) .
C6 C7 1.508(8) .
C8 C9 1.510(8) .
C9 N2 1.326(7) .
C9 C10 1.378(9) .
C10 C11 1.375(9) .
C10 H10 0.9300 .
C11 C12 1.378(9) .
C11 H11 0.9300 .
C12 C13 1.385(8) .
C12 H12 0.9300 .
C13 N2 1.336(7) .
C13 C14 1.513(8) .
C15 C16 1.517(8) .
C16 N3 1.336(7) .
C16 C17 1.375(8) .
C17 C18 1.374(8) .
C17 H17 0.9300 .
C18 C19 1.387(8) .
C18 H18 0.9300 .
C19 C20 1.376(8) .
C19 H19 0.9300 .
C20 N3 1.337(7) .
C20 C21 1.497(8) .
Cl1A Cl1B 0.65(2) .
Cl1B Cl1C 0.84(2) .
